data_4023993
loop_
_publ_author_name
'Zhidong Ma'
'Cynthia S. Day'
'Ulrich Bierbach'

_publ_contact_author_address
; 
Department of Chemistry 
Wake Forest University
Winston-Salem, N.C. 27109
U.S.A.
;
_publ_contact_author_email bierbau@wfu.edu
_publ_contact_author_fax '336 758 4656'
_publ_contact_author_name 'Ulrich Bierbach'
_publ_contact_author_phone '336 758 3507'
_publ_section_title
;
 Unexpected Reactivity of the 9-Aminoacridine Chromophore
 in Guanidylation Reactions
;
_journal_name_full 'Journal of Organic Chemistry'
_journal_page_first 5387
_journal_page_last 5390
_journal_paper_doi 10.1021/jo0705972
_journal_volume 72
_journal_year 2007
_chemical_formula_sum 'C12 H22 N2 O4 S'
_chemical_formula_weight 290.38
_chemical_name_systematic
; 
 ? 
;
_space_group_IT_number 14
_symmetry_cell_setting monoclinic
_symmetry_space_group_name_Hall '-P 2ybc'
_symmetry_space_group_name_H-M 'P 1 21/c 1'
_atom_sites_solution_hydrogens geom
_atom_sites_solution_primary direct
_atom_sites_solution_secondary difmap
_audit_creation_method SHELXTL-PC
_cell_angle_alpha 90.00
_cell_angle_beta 116.943(2)
_cell_angle_gamma 90.00
_cell_formula_units_Z 4
_cell_length_a 10.6146(17)
_cell_length_b 14.791(2)
_cell_length_c 11.0425(17)
_cell_measurement_reflns_used 2731
_cell_measurement_temperature 193(2)
_cell_measurement_theta_max 23.224
_cell_measurement_theta_min 3.854
_cell_volume 1545.5(4)
_computing_cell_refinement 'Bruker SMART'
_computing_data_collection 'Bruker SMART'
_computing_data_reduction 'Bruker SAINT'
_computing_molecular_graphics 'Bruker SHELXTL'
_computing_publication_material 'Bruker SHELXTL'
_computing_structure_refinement 'Bruker SHELXTL'
_computing_structure_solution 'Bruker SHELXTL'
_diffrn_ambient_temperature 193(2)
_diffrn_measured_fraction_theta_full 0.997
_diffrn_measured_fraction_theta_max 0.997
_diffrn_measurement_device_type 'Bruker APEX CCD area detector'
_diffrn_measurement_method 'phi and omega scans'
_diffrn_radiation_monochromator graphite
_diffrn_radiation_source 'fine-focus sealed tube'
_diffrn_radiation_type MoK\a
_diffrn_radiation_wavelength 0.71073
_diffrn_reflns_av_R_equivalents 0.0359
_diffrn_reflns_av_sigmaI/netI 0.0353
_diffrn_reflns_limit_h_max 13
_diffrn_reflns_limit_h_min -13
_diffrn_reflns_limit_k_max 19
_diffrn_reflns_limit_k_min -19
_diffrn_reflns_limit_l_max 14
_diffrn_reflns_limit_l_min -14
_diffrn_reflns_number 13487
_diffrn_reflns_theta_full 27.48
_diffrn_reflns_theta_max 27.48
_diffrn_reflns_theta_min 3.85
_diffrn_standards_decay_% 0
_exptl_absorpt_coefficient_mu 0.221
_exptl_absorpt_correction_T_max 0.9593
_exptl_absorpt_correction_T_min 0.9387
_exptl_absorpt_correction_type none
_exptl_crystal_colour colorless
_exptl_crystal_density_diffrn 1.248
_exptl_crystal_density_meas 0
_exptl_crystal_density_method 'not measured'
_exptl_crystal_description irregular
_exptl_crystal_F_000 624
_exptl_crystal_size_max 0.29
_exptl_crystal_size_mid 0.25
_exptl_crystal_size_min 0.19
_refine_diff_density_max 0.288
_refine_diff_density_min -0.157
_refine_diff_density_rms 0.043
_refine_ls_extinction_method none
_refine_ls_goodness_of_fit_ref 1.017
_refine_ls_hydrogen_treatment mixed
_refine_ls_matrix_type full
_refine_ls_number_parameters 183
_refine_ls_number_reflns 3537
_refine_ls_number_restraints 0
_refine_ls_restrained_S_all 1.017
_refine_ls_R_factor_all 0.0642
_refine_ls_R_factor_gt 0.0453
_refine_ls_shift/su_max 0.000
_refine_ls_shift/su_mean 0.000
_refine_ls_structure_factor_coef Fsqd
_refine_ls_weighting_details 'calc w=1/[\s^2^(Fo^2^)+(0.0579P)^2^+0.2995P] where P=(Fo^2^+2Fc^2^)/3'
_refine_ls_weighting_scheme calc
_refine_ls_wR_factor_gt 0.1078
_refine_ls_wR_factor_ref 0.1184
_reflns_number_gt 2672
_reflns_number_total 3537
_reflns_threshold_expression >2sigma(I)
_cod_data_source_file jo0705972si20070322_112528.cif
_cod_data_source_block a72l2m
_cod_depositor_comments
;
The following automatic conversions were performed:
'_symmetry_cell_setting' value 'Monoclinic' changed to 'monoclinic'
according to '/home/saulius/struct/CIF-dictionaries/cif_core.dic'
dictionary named 'cif_core.dic' version 2.4.1 from 2010-06-29.

Automatic conversion script
Id: cif_fix_enum 1527 2010-12-29 10:47:43Z saulius 
;
_cod_original_sg_symbol_H-M 'P 21/c'
_cod_database_code 4023993

loop_
_symmetry_equiv_pos_as_xyz
'x, y, z'
'-x, y+1/2, -z+1/2'
'-x, -y, -z'
'x, -y-1/2, z-1/2'

loop_
_atom_site_label
_atom_site_type_symbol
_atom_site_fract_x
_atom_site_fract_y
_atom_site_fract_z
_atom_site_U_iso_or_equiv
_atom_site_adp_type
_atom_site_occupancy
_atom_site_symmetry_multiplicity
_atom_site_calc_flag
_atom_site_refinement_flags
_atom_site_disorder_assembly
_atom_site_disorder_group
S1 S 0.40901(6) 0.12346(4) 0.29105(5) 0.05346(17) Uani 1 1 d . . .
O1 O 0.26047(17) -0.03345(9) 0.10971(13) 0.0552(4) Uani 1 1 d . . .
O2 O 0.15887(13) -0.13251(8) 0.19538(11) 0.0404(3) Uani 1 1 d . . .
O3 O 0.22093(13) -0.02750(8) 0.52890(11) 0.0409(3) Uani 1 1 d . . .
O4 O 0.30682(13) 0.08868(8) 0.67493(11) 0.0391(3) Uani 1 1 d . . .
N1 N 0.26359(16) -0.01481(10) 0.31911(14) 0.0386(3) Uani 1 1 d . . .
H1 H 0.236(2) -0.0424(12) 0.3696(19) 0.042(5) Uiso 1 1 d . . .
N2 N 0.35513(14) 0.08642(9) 0.49903(13) 0.0346(3) Uani 1 1 d . . .
C1 C 0.33975(17) 0.06242(11) 0.36961(16) 0.0339(4) Uani 1 1 d . . .
C2 C 0.23050(19) -0.05779(11) 0.19601(16) 0.0378(4) Uani 1 1 d . . .
C3 C 0.28753(17) 0.04214(11) 0.56618(15) 0.0340(3) Uani 1 1 d . . .
C4 C 0.10595(19) -0.19499(11) 0.07711(17) 0.0411(4) Uani 1 1 d . . .
C5 C 0.2294(2) -0.23449(13) 0.0613(2) 0.0551(5) Uani 1 1 d . . .
H5A H 0.2980 -0.2599 0.1483 0.083 Uiso 1 1 calc R . .
H5B H 0.2746 -0.1868 0.0331 0.083 Uiso 1 1 calc R . .
H5C H 0.1953 -0.2823 -0.0076 0.083 Uiso 1 1 calc R . .
C6 C 0.0330(2) -0.26682(14) 0.1207(2) 0.0555(5) Uani 1 1 d . . .
H6A H -0.0051 -0.3137 0.0506 0.083 Uiso 1 1 calc R . .
H6B H -0.0442 -0.2392 0.1332 0.083 Uiso 1 1 calc R . .
H6C H 0.1013 -0.2939 0.2064 0.083 Uiso 1 1 calc R . .
C7 C 0.0011(2) -0.14622(15) -0.04853(19) 0.0596(6) Uani 1 1 d . . .
H7A H -0.0459 -0.1899 -0.1222 0.089 Uiso 1 1 calc R . .
H7B H 0.0509 -0.1012 -0.0761 0.089 Uiso 1 1 calc R . .
H7C H -0.0696 -0.1159 -0.0287 0.089 Uiso 1 1 calc R . .
C8 C 0.4446(2) 0.16520(12) 0.56808(18) 0.0470(4) Uani 1 1 d . . .
H8A H 0.5014 0.1515 0.6647 0.070 Uiso 1 1 calc R . .
H8B H 0.3843 0.2177 0.5583 0.070 Uiso 1 1 calc R . .
H8C H 0.5072 0.1787 0.5270 0.070 Uiso 1 1 calc R . .
C9 C 0.26333(18) 0.05213(11) 0.77669(15) 0.0361(4) Uani 1 1 d . . .
C10 C 0.1041(2) 0.04427(14) 0.71280(19) 0.0497(5) Uani 1 1 d . . .
H10A H 0.0753 0.0281 0.7826 0.075 Uiso 1 1 calc R . .
H10B H 0.0725 -0.0026 0.6425 0.075 Uiso 1 1 calc R . .
H10C H 0.0615 0.1023 0.6719 0.075 Uiso 1 1 calc R . .
C11 C 0.3166(2) 0.12575(12) 0.88333(18) 0.0466(4) Uani 1 1 d . . .
H11A H 0.4186 0.1335 0.9163 0.070 Uiso 1 1 calc R . .
H11B H 0.2976 0.1088 0.9593 0.070 Uiso 1 1 calc R . .
H11C H 0.2681 0.1826 0.8435 0.070 Uiso 1 1 calc R . .
C12 C 0.3387(2) -0.03625(12) 0.83189(17) 0.0418(4) Uani 1 1 d . . .
H12A H 0.2997 -0.0829 0.7615 0.063 Uiso 1 1 calc R . .
H12B H 0.3255 -0.0544 0.9108 0.063 Uiso 1 1 calc R . .
H12C H 0.4397 -0.0288 0.8593 0.063 Uiso 1 1 calc R . .

loop_
_atom_site_aniso_label
_atom_site_aniso_U_11
_atom_site_aniso_U_22
_atom_site_aniso_U_33
_atom_site_aniso_U_23
_atom_site_aniso_U_13
_atom_site_aniso_U_12
S1 0.0677(3) 0.0588(3) 0.0502(3) -0.0037(2) 0.0411(3) -0.0157(2)
O1 0.0929(11) 0.0471(7) 0.0444(7) -0.0049(6) 0.0477(8) -0.0069(7)
O2 0.0561(7) 0.0388(6) 0.0311(6) -0.0047(5) 0.0240(5) -0.0028(5)
O3 0.0521(7) 0.0443(7) 0.0300(6) -0.0066(5) 0.0218(5) -0.0132(6)
O4 0.0537(7) 0.0391(6) 0.0287(6) -0.0040(5) 0.0223(5) -0.0059(5)
N1 0.0543(9) 0.0382(8) 0.0321(7) -0.0009(6) 0.0272(7) -0.0029(7)
N2 0.0420(8) 0.0341(7) 0.0288(6) 0.0006(6) 0.0171(6) -0.0025(6)
C1 0.0345(8) 0.0378(8) 0.0315(8) 0.0038(7) 0.0170(7) 0.0063(7)
C2 0.0498(10) 0.0362(9) 0.0326(8) 0.0028(7) 0.0232(7) 0.0081(7)
C3 0.0381(8) 0.0371(8) 0.0256(7) 0.0015(6) 0.0134(6) 0.0014(7)
C4 0.0541(11) 0.0383(9) 0.0329(8) -0.0060(7) 0.0215(8) 0.0026(8)
C5 0.0693(13) 0.0425(10) 0.0630(13) -0.0066(9) 0.0383(11) 0.0067(9)
C6 0.0712(14) 0.0500(11) 0.0518(11) -0.0131(9) 0.0335(11) -0.0092(10)
C7 0.0668(13) 0.0639(13) 0.0377(10) -0.0027(9) 0.0146(10) 0.0106(10)
C8 0.0575(11) 0.0427(10) 0.0398(9) -0.0036(8) 0.0212(9) -0.0141(9)
C9 0.0455(9) 0.0412(9) 0.0252(7) 0.0012(7) 0.0193(7) -0.0002(7)
C10 0.0461(10) 0.0638(12) 0.0420(10) -0.0004(9) 0.0223(8) 0.0015(9)
C11 0.0619(12) 0.0474(10) 0.0335(9) -0.0064(8) 0.0241(8) -0.0013(9)
C12 0.0526(10) 0.0448(9) 0.0310(8) 0.0017(7) 0.0214(8) 0.0015(8)

loop_
_atom_type_symbol
_atom_type_description
_atom_type_scat_dispersion_real
_atom_type_scat_dispersion_imag
_atom_type_scat_source
C C 0.0033 0.0016 'International Tables Vol C Tables 4.2.6.8 and 6.1.1.4'
H H 0.0000 0.0000 'International Tables Vol C Tables 4.2.6.8 and 6.1.1.4'
N N 0.0061 0.0033 'International Tables Vol C Tables 4.2.6.8 and 6.1.1.4'
O O 0.0106 0.0060 'International Tables Vol C Tables 4.2.6.8 and 6.1.1.4'
S S 0.1246 0.1234 'International Tables Vol C Tables 4.2.6.8 and 6.1.1.4'

loop_
_geom_angle_atom_site_label_1
_geom_angle_atom_site_label_2
_geom_angle_atom_site_label_3
_geom_angle
_geom_angle_site_symmetry_1
_geom_angle_site_symmetry_3
_geom_angle_publ_flag
C2 O2 C4 120.33(12) . . ?
C3 O4 C9 121.50(13) . . ?
C1 N1 C2 128.42(15) . . ?
C1 N1 H1 117.0(13) . . ?
C2 N1 H1 114.5(13) . . ?
C3 N2 C1 124.45(13) . . ?
C3 N2 C8 117.21(13) . . ?
C1 N2 C8 118.31(13) . . ?
N1 C1 N2 113.62(14) . . ?
N1 C1 S1 124.73(12) . . ?
N2 C1 S1 121.65(12) . . ?
O1 C2 O2 127.08(15) . . ?
O1 C2 N1 127.08(17) . . ?
O2 C2 N1 105.84(13) . . ?
O3 C3 O4 125.45(15) . . ?
O3 C3 N2 125.16(14) . . ?
O4 C3 N2 109.38(13) . . ?
O2 C4 C7 109.74(14) . . ?
O2 C4 C5 109.78(15) . . ?
C7 C4 C5 113.20(16) . . ?
O2 C4 C6 101.59(13) . . ?
C7 C4 C6 110.89(17) . . ?
C5 C4 C6 111.03(16) . . ?
C4 C5 H5A 109.5 . . ?
C4 C5 H5B 109.5 . . ?
H5A C5 H5B 109.5 . . ?
C4 C5 H5C 109.5 . . ?
H5A C5 H5C 109.5 . . ?
H5B C5 H5C 109.5 . . ?
C4 C6 H6A 109.5 . . ?
C4 C6 H6B 109.5 . . ?
H6A C6 H6B 109.5 . . ?
C4 C6 H6C 109.5 . . ?
H6A C6 H6C 109.5 . . ?
H6B C6 H6C 109.5 . . ?
C4 C7 H7A 109.5 . . ?
C4 C7 H7B 109.5 . . ?
H7A C7 H7B 109.5 . . ?
C4 C7 H7C 109.5 . . ?
H7A C7 H7C 109.5 . . ?
H7B C7 H7C 109.5 . . ?
N2 C8 H8A 109.5 . . ?
N2 C8 H8B 109.5 . . ?
H8A C8 H8B 109.5 . . ?
N2 C8 H8C 109.5 . . ?
H8A C8 H8C 109.5 . . ?
H8B C8 H8C 109.5 . . ?
O4 C9 C12 109.21(13) . . ?
O4 C9 C10 109.71(13) . . ?
C12 C9 C10 113.42(15) . . ?
O4 C9 C11 101.00(13) . . ?
C12 C9 C11 111.49(14) . . ?
C10 C9 C11 111.28(15) . . ?
C9 C10 H10A 109.5 . . ?
C9 C10 H10B 109.5 . . ?
H10A C10 H10B 109.5 . . ?
C9 C10 H10C 109.5 . . ?
H10A C10 H10C 109.5 . . ?
H10B C10 H10C 109.5 . . ?
C9 C11 H11A 109.5 . . ?
C9 C11 H11B 109.5 . . ?
H11A C11 H11B 109.5 . . ?
C9 C11 H11C 109.5 . . ?
H11A C11 H11C 109.5 . . ?
H11B C11 H11C 109.5 . . ?
C9 C12 H12A 109.5 . . ?
C9 C12 H12B 109.5 . . ?
H12A C12 H12B 109.5 . . ?
C9 C12 H12C 109.5 . . ?
H12A C12 H12C 109.5 . . ?
H12B C12 H12C 109.5 . . ?

loop_
_geom_bond_atom_site_label_1
_geom_bond_atom_site_label_2
_geom_bond_distance
_geom_bond_site_symmetry_2
_geom_bond_publ_flag
S1 C1 1.6389(16) . ?
O1 C2 1.1890(19) . ?
O2 C2 1.340(2) . ?
O2 C4 1.4867(19) . ?
O3 C3 1.2110(19) . ?
O4 C3 1.3171(18) . ?
O4 C9 1.4961(18) . ?
N1 C1 1.364(2) . ?
N1 C2 1.394(2) . ?
N1 H1 0.846(19) . ?
N2 C3 1.406(2) . ?
N2 C1 1.408(2) . ?
N2 C8 1.478(2) . ?
C4 C7 1.511(3) . ?
C4 C5 1.515(3) . ?
C4 C6 1.516(3) . ?
C5 H5A 0.9800 . ?
C5 H5B 0.9800 . ?
C5 H5C 0.9800 . ?
C6 H6A 0.9800 . ?
C6 H6B 0.9800 . ?
C6 H6C 0.9800 . ?
C7 H7A 0.9800 . ?
C7 H7B 0.9800 . ?
C7 H7C 0.9800 . ?
C8 H8A 0.9800 . ?
C8 H8B 0.9800 . ?
C8 H8C 0.9800 . ?
C9 C12 1.509(2) . ?
C9 C10 1.512(3) . ?
C9 C11 1.513(2) . ?
C10 H10A 0.9800 . ?
C10 H10B 0.9800 . ?
C10 H10C 0.9800 . ?
C11 H11A 0.9800 . ?
C11 H11B 0.9800 . ?
C11 H11C 0.9800 . ?
C12 H12A 0.9800 . ?
C12 H12B 0.9800 . ?
C12 H12C 0.9800 . ?

loop_
_geom_hbond_atom_site_label_D
_geom_hbond_atom_site_label_H
_geom_hbond_atom_site_label_A
_geom_hbond_distance_DH
_geom_hbond_distance_HA
_geom_hbond_distance_DA
_geom_hbond_angle_DHA
_geom_hbond_site_symmetry_A
N1 H1 O3 0.846(19) 1.848(19) 2.5608(18) 140.9(17) .

loop_
_geom_torsion_atom_site_label_1
_geom_torsion_atom_site_label_2
_geom_torsion_atom_site_label_3
_geom_torsion_atom_site_label_4
_geom_torsion
_geom_torsion_site_symmetry_1
_geom_torsion_site_symmetry_2
_geom_torsion_site_symmetry_3
_geom_torsion_site_symmetry_4
_geom_torsion_publ_flag
C2 N1 C1 N2 -179.04(15) . . . . ?
C2 N1 C1 S1 0.8(3) . . . . ?
C3 N2 C1 N1 -6.5(2) . . . . ?
C8 N2 C1 N1 175.58(14) . . . . ?
C3 N2 C1 S1 173.67(12) . . . . ?
C8 N2 C1 S1 -4.3(2) . . . . ?
C4 O2 C2 O1 -0.7(3) . . . . ?
C4 O2 C2 N1 179.71(13) . . . . ?
C1 N1 C2 O1 -1.9(3) . . . . ?
C1 N1 C2 O2 177.70(16) . . . . ?
C9 O4 C3 O3 8.7(2) . . . . ?
C9 O4 C3 N2 -171.87(13) . . . . ?
C1 N2 C3 O3 8.6(3) . . . . ?
C8 N2 C3 O3 -173.37(16) . . . . ?
C1 N2 C3 O4 -170.74(14) . . . . ?
C8 N2 C3 O4 7.2(2) . . . . ?
C2 O2 C4 C7 -62.2(2) . . . . ?
C2 O2 C4 C5 62.86(19) . . . . ?
C2 O2 C4 C6 -179.56(15) . . . . ?
C3 O4 C9 C12 58.45(19) . . . . ?
C3 O4 C9 C10 -66.43(19) . . . . ?
C3 O4 C9 C11 176.03(14) . . . . ?

loop_
_cod_related_entry_id
_cod_related_entry_database
_cod_related_entry_code
1 ChemSpider 10627193
